data_4079697
loop_
_publ_author_name
'Bader, Manuela'
'Marquet, Nicolas'
'Kirillov, Evgeny'
'Roisnel, Thierry'
'Razavi, Abbas'
'Lhost, Olivier'
'Carpentier, Jean-Fran\,cois'

_publ_section_title
;
 Old and NewC1-Symmetric Group 4 Metallocenes
 {(R1R2C)-(R2&#x2032;R3&#x2032;R6&#x2032;R7&#x2032;-Flu)(3-R3-5-R4-C5H2)}ZrCl2:
 From Highly Isotactic Polypropylenes to Vinyl End-Capped
 Isotactic-Enriched Oligomers
;
_journal_issue 23
_journal_name_full Organometallics
_journal_page_first 8375
_journal_paper_doi 10.1021/om300957k
_journal_volume 31
_journal_year 2012
_chemical_compound_source 'synthesis as described'
_chemical_formula_moiety 'C38 H44 Cl2 Zr, C6 H14'
_chemical_formula_sum 'C44 H58 Cl2 Zr'
_chemical_formula_weight 749.02
_chemical_name_systematic
;
 ?
;
_space_group_IT_number 61
_symmetry_cell_setting orthorhombic
_symmetry_Int_Tables_number 61
_symmetry_space_group_name_Hall '-P 2ac 2ab'
_symmetry_space_group_name_H-M 'P b c a'
_atom_sites_solution_hydrogens geom
_atom_sites_solution_primary direct
_atom_sites_solution_secondary difmap
_audit_conform_dict_location ftp://ftp.iucr.org/pub/cif_core.dic
_audit_conform_dict_name cif_core.dic
_audit_conform_dict_version 2.3
_audit_creation_date 2008-05-15T18:50:49-00:00
_audit_creation_method 'WinGX routine CIF_UPDATE'
_cell_angle_alpha 90
_cell_angle_beta 90
_cell_angle_gamma 90
_cell_formula_units_Z 8
_cell_length_a 11.551(7)
_cell_length_b 24.178(16)
_cell_length_c 28.816(18)
_cell_measurement_reflns_used 3079
_cell_measurement_temperature 100(2)
_cell_measurement_theta_max 22.3
_cell_measurement_theta_min 2.71
_cell_measurement_wavelength 0.71073
_cell_volume 8048(9)
_computing_cell_refinement 'Bruker SMART, 2006'
_computing_data_collection 'Bruker SMART, 2006'
_computing_data_reduction 'Bruker SAINT, 2006'
_computing_molecular_graphics 'Ortep-3 for Windows (Farrugia, 1997)'
_computing_publication_material 'WinGX publication routines (Farrugia, 1999)'
_computing_structure_refinement 'SHELXL-97 (Sheldrick, 1997)'
_computing_structure_solution 'SIR97 (Altomare et al., 1999)'
_diffrn_ambient_temperature 100(2)
_diffrn_detector 'CCD plate'
_diffrn_measured_fraction_theta_full 0.996
_diffrn_measured_fraction_theta_max 0.996
_diffrn_measurement_device_type 'APEXII, Bruker-AXS'
_diffrn_measurement_method 'CCD rotation images, thin slices'
_diffrn_radiation_monochromator graphite
_diffrn_radiation_probe x-ray
_diffrn_radiation_type MoK\a
_diffrn_radiation_wavelength 0.71073
_diffrn_reflns_av_R_equivalents 0.1809
_diffrn_reflns_av_unetI/netI 0.0919
_diffrn_reflns_limit_h_max 14
_diffrn_reflns_limit_h_min -15
_diffrn_reflns_limit_k_max 31
_diffrn_reflns_limit_k_min -31
_diffrn_reflns_limit_l_max 37
_diffrn_reflns_limit_l_min -37
_diffrn_reflns_number 109620
_diffrn_reflns_theta_full 27.48
_diffrn_reflns_theta_max 27.48
_diffrn_reflns_theta_min 3.16
_exptl_absorpt_coefficient_mu 0.434
_exptl_absorpt_correction_T_max 0.970
_exptl_absorpt_correction_T_min 0.910
_exptl_absorpt_correction_type multi-scan
_exptl_absorpt_process_details
;
  [Sheldrick, G.M. (2002). SADABS Bruker AXS Inc., Madison, Wisconsin, USA]
;
_exptl_crystal_colour orange
_exptl_crystal_density_diffrn 1.236
_exptl_crystal_density_method 'not measured'
_exptl_crystal_description plater
_exptl_crystal_F_000 3168
_exptl_crystal_size_max 0.21
_exptl_crystal_size_mid 0.18
_exptl_crystal_size_min 0.07
_refine_diff_density_max 1.095
_refine_diff_density_min -1.073
_refine_diff_density_rms 0.122
_refine_ls_extinction_method none
_refine_ls_goodness_of_fit_ref 1.219
_refine_ls_hydrogen_treatment constr
_refine_ls_matrix_type full
_refine_ls_number_parameters 434
_refine_ls_number_reflns 9192
_refine_ls_number_restraints 0
_refine_ls_restrained_S_all 1.219
_refine_ls_R_factor_all 0.1458
_refine_ls_R_factor_gt 0.103
_refine_ls_shift/su_max 0.009
_refine_ls_shift/su_mean 0
_refine_ls_structure_factor_coef Fsqd
_refine_ls_weighting_details 'calc w=1/[\s^2^(Fo^2^)+(0.0218P)^2^+59.1693P] where P=(Fo^2^+2Fc^2^)/3'
_refine_ls_weighting_scheme calc
_refine_ls_wR_factor_gt 0.176
_refine_ls_wR_factor_ref 0.1937
_reflns_number_gt 6546
_reflns_number_total 9192
_reflns_threshold_expression >2sigma(I)
_cod_data_source_file om300957k_si_002.cif
_cod_data_source_block 3d
_cod_database_code 4079697

loop_
_symmetry_equiv_pos_as_xyz
'x, y, z'
'-x+1/2, -y, z+1/2'
'x+1/2, -y+1/2, -z'
'-x, y+1/2, -z+1/2'
'-x, -y, -z'
'x-1/2, y, -z-1/2'
'-x-1/2, y-1/2, z'
'x, -y-1/2, z-1/2'

loop_
_atom_site_label
_atom_site_type_symbol
_atom_site_fract_x
_atom_site_fract_y
_atom_site_fract_z
_atom_site_U_iso_or_equiv
_atom_site_adp_type
_atom_site_occupancy
_atom_site_calc_flag
_atom_site_refinement_flags
Zr1 Zr 0.74090(4) -0.00535(2) 0.083302(18) 0.01619(15) Uani 1 d .
Cl1 Cl 0.68791(12) -0.10004(7) 0.06624(5) 0.0212(3) Uani 1 d .
Cl2 Cl 0.78067(12) 0.02707(7) 0.00499(5) 0.0226(3) Uani 1 d .
C1 C 0.9139(5) 0.0469(3) 0.1103(2) 0.0178(13) Uani 1 d .
C2 C 0.9613(5) -0.0021(3) 0.09003(19) 0.0212(13) Uani 1 d .
H2 H 1.0078 -0.0028 0.0628 0.025 Uiso 1 calc R
C3 C 0.9295(5) -0.0492(3) 0.1159(2) 0.0186(13) Uani 1 d .
C4 C 0.8561(5) -0.0292(3) 0.1522(2) 0.0183(13) Uani 1 d .
H4 H 0.8181 -0.0516 0.1745 0.022 Uiso 1 calc R
C5 C 0.8486(5) 0.0297(3) 0.1497(2) 0.0180(13) Uani 1 d .
C6 C 0.9417(5) 0.1050(3) 0.0943(2) 0.0229(14) Uani 1 d .
H6A H 0.9097 0.1317 0.1164 0.034 Uiso 1 calc R
H6B H 0.9076 0.1113 0.0636 0.034 Uiso 1 calc R
H6C H 1.0259 0.1096 0.0925 0.034 Uiso 1 calc R
C7 C 0.9807(5) -0.1061(3) 0.1106(2) 0.0209(14) Uani 1 d .
C8 C 1.1071(5) -0.1024(3) 0.1289(2) 0.0298(16) Uani 1 d .
H8A H 1.1512 -0.0765 0.1096 0.045 Uiso 1 calc R
H8B H 1.1431 -0.1391 0.1274 0.045 Uiso 1 calc R
H8C H 1.1066 -0.0894 0.161 0.045 Uiso 1 calc R
C9 C 0.9858(5) -0.1240(3) 0.0595(2) 0.0267(15) Uani 1 d .
H9A H 0.9069 -0.1281 0.0474 0.04 Uiso 1 calc R
H9B H 1.0267 -0.1593 0.057 0.04 Uiso 1 calc R
H9C H 1.027 -0.0958 0.0414 0.04 Uiso 1 calc R
C10 C 0.9146(5) -0.1496(3) 0.1395(2) 0.0254(15) Uani 1 d .
H10A H 0.9126 -0.1381 0.1721 0.038 Uiso 1 calc R
H10B H 0.9539 -0.1854 0.1369 0.038 Uiso 1 calc R
H10C H 0.8353 -0.153 0.1277 0.038 Uiso 1 calc R
C11 C 0.7539(5) 0.0650(3) 0.17252(18) 0.0174(12) Uani 1 d .
H11 H 0.7745 0.1048 0.1682 0.021 Uiso 1 calc R
C12 C 0.7304(5) 0.0551(3) 0.22404(19) 0.0183(13) Uani 1 d .
C13 C 0.6277(5) 0.0745(3) 0.2429(2) 0.0223(14) Uani 1 d .
H13 H 0.5723 0.0919 0.2234 0.027 Uiso 1 calc R
C14 C 0.6051(5) 0.0687(3) 0.2895(2) 0.0259(15) Uani 1 d .
H14 H 0.5345 0.0824 0.3019 0.031 Uiso 1 calc R
C15 C 0.6838(5) 0.0432(3) 0.3185(2) 0.0253(15) Uani 1 d .
H15 H 0.6674 0.039 0.3506 0.03 Uiso 1 calc R
C16 C 0.7871(6) 0.0237(3) 0.3002(2) 0.0268(15) Uani 1 d .
H16 H 0.842 0.0063 0.3199 0.032 Uiso 1 calc R
C17 C 0.8107(5) 0.0295(3) 0.2530(2) 0.0222(14) Uani 1 d .
H17 H 0.8815 0.016 0.2407 0.027 Uiso 1 calc R
C18 C 0.6506(5) 0.0517(3) 0.14096(19) 0.0156(12) Uani 1 d .
C19 C 0.5806(5) 0.0023(3) 0.14209(18) 0.0185(13) Uani 1 d .
C20 C 0.5112(5) 0.0015(3) 0.10014(18) 0.0187(13) Uani 1 d .
C21 C 0.5383(5) 0.0498(3) 0.0737(2) 0.0202(14) Uani 1 d .
C22 C 0.6211(5) 0.0820(3) 0.09940(19) 0.0167(13) Uani 1 d .
C23 C 0.4973(5) 0.0701(3) 0.03084(19) 0.0181(13) Uani 1 d .
H23 H 0.4415 0.0498 0.0136 0.022 Uiso 1 calc R
C24 C 0.5386(5) 0.1192(3) 0.01441(19) 0.0186(13) Uani 1 d .
H24 H 0.5125 0.1319 -0.015 0.022 Uiso 1 calc R
C25 C 0.6189(5) 0.1521(3) 0.0395(2) 0.0188(13) Uani 1 d .
C26 C 0.6598(5) 0.1333(3) 0.08129(19) 0.0170(12) Uani 1 d .
H26 H 0.7144 0.1547 0.0982 0.02 Uiso 1 calc R
C27 C 0.6610(5) 0.2062(3) 0.0173(2) 0.0209(13) Uani 1 d .
C28 C 0.7357(6) 0.1912(3) -0.0247(2) 0.0340(17) Uani 1 d .
H28A H 0.766 0.225 -0.0389 0.051 Uiso 1 calc R
H28B H 0.6887 0.171 -0.0474 0.051 Uiso 1 calc R
H28C H 0.8003 0.1678 -0.0146 0.051 Uiso 1 calc R
C29 C 0.5570(6) 0.2408(3) 0.0003(3) 0.0322(16) Uani 1 d .
H29A H 0.5034 0.2469 0.0261 0.048 Uiso 1 calc R
H29B H 0.5171 0.2208 -0.0246 0.048 Uiso 1 calc R
H29C H 0.5846 0.2765 -0.0115 0.048 Uiso 1 calc R
C30 C 0.7320(6) 0.2421(3) 0.0506(2) 0.0295(15) Uani 1 d .
H30A H 0.8008 0.2216 0.0606 0.044 Uiso 1 calc R
H30B H 0.6847 0.2515 0.0777 0.044 Uiso 1 calc R
H30C H 0.7558 0.2761 0.0347 0.044 Uiso 1 calc R
C31 C 0.5736(5) -0.0434(3) 0.17280(19) 0.0162(13) Uani 1 d .
H31 H 0.6205 -0.044 0.1999 0.019 Uiso 1 calc R
C32 C 0.4995(5) -0.0871(3) 0.1639(2) 0.0187(13) Uani 1 d .
C33 C 0.4280(5) -0.0849(3) 0.1236(2) 0.0201(14) Uani 1 d .
H33 H 0.3745 -0.1141 0.1184 0.024 Uiso 1 calc R
C34 C 0.4331(5) -0.0433(3) 0.0924(2) 0.0191(13) Uani 1 d .
H34 H 0.385 -0.0437 0.0657 0.023 Uiso 1 calc R
C35 C 0.4908(5) -0.1379(3) 0.1949(2) 0.0215(14) Uani 1 d .
C36 C 0.5824(6) -0.1380(3) 0.2334(2) 0.0281(16) Uani 1 d .
H36A H 0.6598 -0.1391 0.2195 0.042 Uiso 1 calc R
H36B H 0.5716 -0.1706 0.2531 0.042 Uiso 1 calc R
H36C H 0.5745 -0.1044 0.2522 0.042 Uiso 1 calc R
C37 C 0.5055(7) -0.1903(3) 0.1662(2) 0.0348(17) Uani 1 d .
H37A H 0.4426 -0.1929 0.1435 0.052 Uiso 1 calc R
H37B H 0.5032 -0.2226 0.1868 0.052 Uiso 1 calc R
H37C H 0.58 -0.1892 0.15 0.052 Uiso 1 calc R
C38 C 0.3708(5) -0.1378(3) 0.2186(2) 0.0337(18) Uani 1 d .
H38A H 0.3619 -0.1039 0.2369 0.05 Uiso 1 calc R
H38B H 0.3644 -0.17 0.2391 0.05 Uiso 1 calc R
H38C H 0.31 -0.1394 0.195 0.05 Uiso 1 calc R
C101 C 0.2388(9) 0.7144(4) 0.2901(3) 0.060(3) Uani 1 d .
H10D H 0.2086 0.7079 0.3214 0.09 Uiso 1 calc R
H10E H 0.2525 0.7541 0.2857 0.09 Uiso 1 calc R
H10F H 0.3118 0.6942 0.2862 0.09 Uiso 1 calc R
C102 C 0.1510(8) 0.6942(4) 0.2543(3) 0.049(2) Uani 1 d .
H10G H 0.0769 0.7139 0.2592 0.059 Uiso 1 calc R
H10H H 0.1368 0.6543 0.2593 0.059 Uiso 1 calc R
C103 C 0.1910(8) 0.7032(4) 0.2038(3) 0.056(3) Uani 1 d .
H10I H 0.2093 0.7429 0.1992 0.067 Uiso 1 calc R
H10J H 0.2629 0.6819 0.1984 0.067 Uiso 1 calc R
C104 C 0.0993(8) 0.6856(4) 0.1678(3) 0.059(3) Uani 1 d .
H10K H 0.0855 0.6454 0.1709 0.071 Uiso 1 calc R
H10L H 0.0257 0.7048 0.1749 0.071 Uiso 1 calc R
C105 C 0.1330(8) 0.6981(5) 0.1177(3) 0.065(3) Uani 1 d .
H10M H 0.0642 0.6927 0.0977 0.078 Uiso 1 calc R
H10N H 0.1557 0.7375 0.1155 0.078 Uiso 1 calc R
C106 C 0.2289(10) 0.6636(5) 0.0996(4) 0.080(4) Uani 1 d .
H10O H 0.2459 0.6743 0.0675 0.121 Uiso 1 calc R
H10P H 0.2062 0.6245 0.1004 0.121 Uiso 1 calc R
H10Q H 0.298 0.669 0.1188 0.121 Uiso 1 calc R

loop_
_atom_site_aniso_label
_atom_site_aniso_U_11
_atom_site_aniso_U_22
_atom_site_aniso_U_33
_atom_site_aniso_U_23
_atom_site_aniso_U_13
_atom_site_aniso_U_12
Zr1 0.0081(2) 0.0282(3) 0.0123(2) -0.0019(2) -0.0006(2) -0.0004(2)
Cl1 0.0128(7) 0.0332(9) 0.0176(7) -0.0039(6) -0.0024(5) -0.0010(6)
Cl2 0.0120(7) 0.0433(10) 0.0124(7) 0.0004(6) 0.0006(5) 0.0000(6)
C1 0.009(3) 0.031(4) 0.014(3) -0.002(3) -0.004(2) -0.005(2)
C2 0.009(2) 0.041(4) 0.014(3) -0.006(3) -0.002(2) 0.002(3)
C3 0.009(3) 0.033(4) 0.013(3) -0.002(3) -0.002(2) 0.000(2)
C4 0.009(3) 0.032(4) 0.014(3) 0.000(3) -0.002(2) 0.001(2)
C5 0.008(3) 0.035(4) 0.011(3) 0.001(3) -0.003(2) -0.001(2)
C6 0.015(3) 0.040(4) 0.013(3) -0.001(3) -0.003(2) -0.007(3)
C7 0.009(3) 0.038(4) 0.016(3) -0.004(3) -0.006(2) 0.004(3)
C8 0.011(3) 0.039(4) 0.039(4) 0.000(3) -0.005(3) -0.002(3)
C9 0.014(3) 0.040(4) 0.026(4) -0.010(3) 0.003(2) 0.002(3)
C10 0.018(3) 0.035(4) 0.024(3) 0.001(3) -0.002(2) 0.004(3)
C11 0.012(3) 0.026(3) 0.014(3) 0.000(2) -0.001(2) -0.003(3)
C12 0.015(3) 0.028(4) 0.012(3) 0.001(2) 0.000(2) -0.002(2)
C13 0.011(3) 0.040(4) 0.016(3) -0.003(3) 0.000(2) 0.001(3)
C14 0.017(3) 0.044(5) 0.016(3) -0.002(3) 0.005(2) 0.000(3)
C15 0.023(3) 0.045(5) 0.008(3) 0.003(3) -0.001(2) -0.005(3)
C16 0.028(4) 0.036(4) 0.017(3) 0.000(3) -0.009(2) 0.005(3)
C17 0.013(3) 0.035(4) 0.019(3) -0.009(3) 0.000(2) 0.001(3)
C18 0.009(3) 0.026(4) 0.012(3) -0.001(2) 0.003(2) 0.000(2)
C19 0.010(3) 0.035(4) 0.011(3) -0.004(3) 0.0028(19) 0.005(3)
C20 0.010(3) 0.035(4) 0.011(3) -0.001(3) 0.0009(19) 0.001(3)
C21 0.008(3) 0.038(4) 0.015(3) -0.003(3) 0.003(2) 0.001(2)
C22 0.009(3) 0.028(4) 0.013(3) -0.003(2) 0.003(2) 0.004(2)
C23 0.010(3) 0.036(4) 0.008(3) -0.003(3) -0.004(2) 0.002(2)
C24 0.013(3) 0.035(4) 0.007(3) -0.001(3) 0.000(2) 0.005(3)
C25 0.011(3) 0.033(4) 0.012(3) 0.000(3) 0.004(2) 0.005(2)
C26 0.014(3) 0.030(4) 0.007(3) -0.006(3) 0.001(2) 0.002(2)
C27 0.017(3) 0.030(4) 0.016(3) 0.000(3) 0.004(2) 0.004(3)
C28 0.033(4) 0.040(4) 0.029(4) 0.002(3) 0.020(3) 0.001(3)
C29 0.021(3) 0.034(4) 0.042(4) 0.003(3) -0.002(3) 0.003(3)
C30 0.027(4) 0.031(4) 0.030(3) 0.001(3) -0.004(3) -0.009(3)
C31 0.007(3) 0.030(4) 0.012(3) -0.004(2) 0.001(2) 0.000(2)
C32 0.013(3) 0.029(4) 0.014(3) -0.002(2) 0.003(2) 0.000(2)
C33 0.011(3) 0.036(4) 0.013(3) -0.003(3) 0.001(2) -0.002(3)
C34 0.006(3) 0.034(4) 0.017(3) -0.003(3) 0.001(2) 0.001(2)
C35 0.017(3) 0.031(4) 0.016(3) 0.001(3) -0.001(2) -0.002(3)
C36 0.022(3) 0.039(4) 0.023(3) 0.011(3) -0.005(3) -0.006(3)
C37 0.040(4) 0.031(4) 0.033(4) 0.004(3) -0.005(3) 0.000(3)
C38 0.017(3) 0.057(5) 0.027(4) 0.020(4) 0.001(3) -0.005(3)
C101 0.072(7) 0.045(6) 0.063(6) 0.012(5) -0.004(5) 0.004(5)
C102 0.052(5) 0.053(6) 0.044(5) 0.005(4) 0.009(4) 0.015(4)
C103 0.047(5) 0.056(6) 0.065(6) 0.017(5) 0.018(5) 0.004(5)
C104 0.052(6) 0.078(7) 0.048(6) 0.013(5) 0.009(4) 0.000(5)
C105 0.043(6) 0.095(9) 0.057(6) 0.014(6) -0.007(4) -0.009(5)
C106 0.076(8) 0.079(8) 0.086(8) 0.040(6) 0.034(6) 0.031(6)

loop_
_atom_type_symbol
_atom_type_description
_atom_type_scat_dispersion_real
_atom_type_scat_dispersion_imag
_atom_type_scat_source
C C 0.0033 0.0016 'International Tables Vol C Tables 4.2.6.8 and 6.1.1.4'
H H 0 0 'International Tables Vol C Tables 4.2.6.8 and 6.1.1.4'
Cl Cl 0.1484 0.1585 'International Tables Vol C Tables 4.2.6.8 and 6.1.1.4'
Zr Zr -2.9673 0.5597 'International Tables Vol C Tables 4.2.6.8 and 6.1.1.4'

loop_
_geom_angle_atom_site_label_1
_geom_angle_atom_site_label_2
_geom_angle_atom_site_label_3
_geom_angle
C18 Zr1 Cl1 125.10(15)
C18 Zr1 Cl2 122.65(16)
Cl1 Zr1 Cl2 99.45(6)
C18 Zr1 C5 58.47(19)
Cl1 Zr1 C5 128.18(16)
Cl2 Zr1 C5 121.37(15)
C18 Zr1 C4 79.1(2)
Cl1 Zr1 C4 94.55(16)
Cl2 Zr1 C4 136.23(14)
C5 Zr1 C4 33.9(2)
C18 Zr1 C1 80.8(2)
Cl1 Zr1 C1 138.30(15)
Cl2 Zr1 C1 88.54(14)
C5 Zr1 C1 33.66(18)
C4 Zr1 C1 55.4(2)
C18 Zr1 C19 34.0(2)
Cl1 Zr1 C19 91.16(16)
Cl2 Zr1 C19 137.70(14)
C5 Zr1 C19 79.69(19)
C4 Zr1 C19 82.67(19)
C1 Zr1 C19 110.1(2)
C18 Zr1 C2 111.28(19)
Cl1 Zr1 C2 107.26(16)
Cl2 Zr1 C2 82.66(14)
C5 Zr1 C2 54.59(18)
C4 Zr1 C2 53.58(19)
C1 Zr1 C2 32.9(2)
C19 Zr1 C2 132.85(18)
C18 Zr1 C22 33.60(19)
Cl1 Zr1 C22 132.74(14)
Cl2 Zr1 C22 90.25(14)
C5 Zr1 C22 81.2(2)
C4 Zr1 C22 109.8(2)
C1 Zr1 C22 87.6(2)
C19 Zr1 C22 54.6(2)
C2 Zr1 C22 119.9(2)
C18 Zr1 C3 110.42(19)
Cl1 Zr1 C3 84.23(15)
Cl2 Zr1 C3 107.96(14)
C5 Zr1 C3 55.2(2)
C4 Zr1 C3 32.71(18)
C1 Zr1 C3 54.6(2)
C19 Zr1 C3 113.81(19)
C2 Zr1 C3 31.8(2)
C22 Zr1 C3 136.24(19)
C18 Zr1 C20 54.10(18)
Cl1 Zr1 C20 81.14(15)
Cl2 Zr1 C20 109.42(12)
C5 Zr1 C20 109.81(18)
C4 Zr1 C20 113.64(18)
C1 Zr1 C20 134.5(2)
C19 Zr1 C20 32.01(16)
C2 Zr1 C20 164.37(17)
C22 Zr1 C20 52.3(2)
C3 Zr1 C20 141.55(19)
C18 Zr1 C21 53.95(18)
Cl1 Zr1 C21 103.10(15)
Cl2 Zr1 C21 84.83(13)
C5 Zr1 C21 110.5(2)
C4 Zr1 C21 131.75(18)
C1 Zr1 C21 118.4(2)
C19 Zr1 C21 52.88(18)
C2 Zr1 C21 148.6(2)
C22 Zr1 C21 31.50(18)
C3 Zr1 C21 164.25(18)
C20 Zr1 C21 30.65(19)
C5 C1 C2 106.7(6)
C5 C1 C6 128.7(6)
C2 C1 C6 124.3(5)
C5 C1 Zr1 71.1(3)
C2 C1 Zr1 76.1(3)
C6 C1 Zr1 123.2(4)
C3 C2 C1 110.8(5)
C3 C2 Zr1 75.9(3)
C1 C2 Zr1 71.0(3)
C3 C2 H2 124.6
C1 C2 H2 124.6
Zr1 C2 H2 120
C2 C3 C4 105.4(6)
C2 C3 C7 125.7(5)
C4 C3 C7 128.0(6)
C2 C3 Zr1 72.4(3)
C4 C3 Zr1 68.2(3)
C7 C3 Zr1 131.8(4)
C5 C4 C3 109.8(6)
C5 C4 Zr1 72.2(3)
C3 C4 Zr1 79.1(3)
C5 C4 H4 125.1
C3 C4 H4 125.1
Zr1 C4 H4 115.5
C1 C5 C4 107.3(6)
C1 C5 C11 123.8(6)
C4 C5 C11 125.2(5)
C1 C5 Zr1 75.2(3)
C4 C5 Zr1 73.9(3)
C11 C5 Zr1 99.5(3)
C1 C6 H6A 109.5
C1 C6 H6B 109.5
H6A C6 H6B 109.5
C1 C6 H6C 109.5
H6A C6 H6C 109.5
H6B C6 H6C 109.5
C3 C7 C9 111.6(5)
C3 C7 C10 112.0(5)
C9 C7 C10 110.1(5)
C3 C7 C8 106.4(5)
C9 C7 C8 107.7(5)
C10 C7 C8 108.8(5)
C7 C8 H8A 109.5
C7 C8 H8B 109.5
H8A C8 H8B 109.5
C7 C8 H8C 109.5
H8A C8 H8C 109.5
H8B C8 H8C 109.5
C7 C9 H9A 109.5
C7 C9 H9B 109.5
H9A C9 H9B 109.5
C7 C9 H9C 109.5
H9A C9 H9C 109.5
H9B C9 H9C 109.5
C7 C10 H10A 109.5
C7 C10 H10B 109.5
H10A C10 H10B 109.5
C7 C10 H10C 109.5
H10A C10 H10C 109.5
H10B C10 H10C 109.5
C12 C11 C18 113.9(5)
C12 C11 C5 117.1(5)
C18 C11 C5 100.6(4)
C12 C11 H11 108.3
C18 C11 H11 108.3
C5 C11 H11 108.3
C13 C12 C17 119.0(5)
C13 C12 C11 118.7(5)
C17 C12 C11 122.3(5)
C14 C13 C12 120.7(6)
C14 C13 H13 119.6
C12 C13 H13 119.6
C13 C14 C15 120.8(6)
C13 C14 H14 119.6
C15 C14 H14 119.6
C14 C15 C16 119.1(6)
C14 C15 H15 120.4
C16 C15 H15 120.4
C15 C16 C17 120.4(6)
C15 C16 H16 119.8
C17 C16 H16 119.8
C16 C17 C12 120.0(6)
C16 C17 H17 120
C12 C17 H17 120
C19 C18 C22 107.8(5)
C19 C18 C11 126.6(5)
C22 C18 C11 124.7(5)
C19 C18 Zr1 77.5(3)
C22 C18 Zr1 79.6(3)
C11 C18 Zr1 101.1(3)
C31 C19 C18 133.7(5)
C31 C19 C20 118.6(6)
C18 C19 C20 107.6(5)
C31 C19 Zr1 113.9(4)
C18 C19 Zr1 68.5(3)
C20 C19 Zr1 81.0(3)
C34 C20 C21 132.5(5)
C34 C20 C19 119.3(6)
C21 C20 C19 108.2(5)
C34 C20 Zr1 123.2(4)
C21 C20 Zr1 74.9(3)
C19 C20 Zr1 66.9(3)
C23 C21 C20 132.6(6)
C23 C21 C22 119.1(6)
C20 C21 C22 108.2(5)
C23 C21 Zr1 123.4(4)
C20 C21 Zr1 74.4(3)
C22 C21 Zr1 68.8(3)
C26 C22 C21 119.5(5)
C26 C22 C18 132.4(5)
C21 C22 C18 108.1(5)
C26 C22 Zr1 118.9(4)
C21 C22 Zr1 79.7(4)
C18 C22 Zr1 66.8(3)
C24 C23 C21 119.3(6)
C24 C23 H23 120.4
C21 C23 H23 120.4
C23 C24 C25 122.6(5)
C23 C24 H24 118.7
C25 C24 H24 118.7
C26 C25 C24 119.1(6)
C26 C25 C27 122.7(6)
C24 C25 C27 118.1(5)
C25 C26 C22 120.3(6)
C25 C26 H26 119.8
C22 C26 H26 119.8
C28 C27 C30 109.2(5)
C28 C27 C25 107.8(5)
C30 C27 C25 112.9(5)
C28 C27 C29 108.5(5)
C30 C27 C29 108.0(6)
C25 C27 C29 110.3(5)
C27 C28 H28A 109.5
C27 C28 H28B 109.5
H28A C28 H28B 109.5
C27 C28 H28C 109.5
H28A C28 H28C 109.5
H28B C28 H28C 109.5
C27 C29 H29A 109.5
C27 C29 H29B 109.5
H29A C29 H29B 109.5
C27 C29 H29C 109.5
H29A C29 H29C 109.5
H29B C29 H29C 109.5
C27 C30 H30A 109.5
C27 C30 H30B 109.5
H30A C30 H30B 109.5
C27 C30 H30C 109.5
H30A C30 H30C 109.5
H30B C30 H30C 109.5
C32 C31 C19 120.9(5)
C32 C31 H31 119.5
C19 C31 H31 119.5
C31 C32 C33 118.8(6)
C31 C32 C35 123.3(5)
C33 C32 C35 118.0(5)
C34 C33 C32 123.0(6)
C34 C33 H33 118.5
C32 C33 H33 118.5
C33 C34 C20 119.3(5)
C33 C34 H34 120.4
C20 C34 H34 120.4
C32 C35 C37 110.3(5)
C32 C35 C36 112.4(5)
C37 C35 C36 108.3(6)
C32 C35 C38 108.6(5)
C37 C35 C38 110.0(6)
C36 C35 C38 107.3(5)
C35 C36 H36A 109.5
C35 C36 H36B 109.5
H36A C36 H36B 109.5
C35 C36 H36C 109.5
H36A C36 H36C 109.5
H36B C36 H36C 109.5
C35 C37 H37A 109.5
C35 C37 H37B 109.5
H37A C37 H37B 109.5
C35 C37 H37C 109.5
H37A C37 H37C 109.5
H37B C37 H37C 109.5
C35 C38 H38A 109.5
C35 C38 H38B 109.5
H38A C38 H38B 109.5
C35 C38 H38C 109.5
H38A C38 H38C 109.5
H38B C38 H38C 109.5
C102 C101 H10D 109.5
C102 C101 H10E 109.5
H10D C101 H10E 109.5
C102 C101 H10F 109.5
H10D C101 H10F 109.5
H10E C101 H10F 109.5
C101 C102 C103 113.1(8)
C101 C102 H10G 109
C103 C102 H10G 109
C101 C102 H10H 109
C103 C102 H10H 109
H10G C102 H10H 107.8
C104 C103 C102 112.9(7)
C104 C103 H10I 109
C102 C103 H10I 109
C104 C103 H10J 109
C102 C103 H10J 109
H10I C103 H10J 107.8
C105 C104 C103 114.0(8)
C105 C104 H10K 108.8
C103 C104 H10K 108.8
C105 C104 H10L 108.8
C103 C104 H10L 108.8
H10K C104 H10L 107.7
C106 C105 C104 114.4(9)
C106 C105 H10M 108.7
C104 C105 H10M 108.7
C106 C105 H10N 108.7
C104 C105 H10N 108.7
H10M C105 H10N 107.6
C105 C106 H10O 109.5
C105 C106 H10P 109.5
H10O C106 H10P 109.5
C105 C106 H10Q 109.5
H10O C106 H10Q 109.5
H10P C106 H10Q 109.5

loop_
_geom_bond_atom_site_label_1
_geom_bond_atom_site_label_2
_geom_bond_distance
Zr1 C18 2.398(6)
Zr1 Cl1 2.420(2)
Zr1 Cl2 2.433(2)
Zr1 C5 2.435(6)
Zr1 C4 2.458(6)
Zr1 C1 2.488(6)
Zr1 C19 2.517(5)
Zr1 C2 2.554(5)
Zr1 C22 2.567(6)
Zr1 C3 2.599(6)
Zr1 C20 2.702(6)
Zr1 C21 2.708(6)
C1 C5 1.427(8)
C1 C2 1.429(9)
C1 C6 1.513(9)
C2 C3 1.410(9)
C2 H2 0.95
C3 C4 1.430(8)
C3 C7 1.504(9)
C4 C5 1.428(9)
C4 H4 0.95
C5 C11 1.534(8)
C6 H6A 0.98
C6 H6B 0.98
C6 H6C 0.98
C7 C9 1.537(8)
C7 C10 1.543(9)
C7 C8 1.554(8)
C8 H8A 0.98
C8 H8B 0.98
C8 H8C 0.98
C9 H9A 0.98
C9 H9B 0.98
C9 H9C 0.98
C10 H10A 0.98
C10 H10B 0.98
C10 H10C 0.98
C11 C12 1.528(8)
C11 C18 1.534(8)
C11 H11 1
C12 C13 1.386(8)
C12 C17 1.393(8)
C13 C14 1.375(8)
C13 H13 0.95
C14 C15 1.380(9)
C14 H14 0.95
C15 C16 1.388(9)
C15 H15 0.95
C16 C17 1.392(9)
C16 H16 0.95
C17 H17 0.95
C18 C19 1.443(9)
C18 C22 1.444(8)
C19 C31 1.418(9)
C19 C20 1.450(7)
C20 C34 1.426(8)
C20 C21 1.430(9)
C21 C23 1.411(8)
C21 C22 1.438(8)
C22 C26 1.418(9)
C23 C24 1.364(9)
C23 H23 0.95
C24 C25 1.421(8)
C24 H24 0.95
C25 C26 1.370(8)
C25 C27 1.537(9)
C26 H26 0.95
C27 C28 1.529(8)
C27 C30 1.531(9)
C27 C29 1.543(9)
C28 H28A 0.98
C28 H28B 0.98
C28 H28C 0.98
C29 H29A 0.98
C29 H29B 0.98
C29 H29C 0.98
C30 H30A 0.98
C30 H30B 0.98
C30 H30C 0.98
C31 C32 1.384(8)
C31 H31 0.95
C32 C33 1.426(8)
C32 C35 1.522(9)
C33 C34 1.349(9)
C33 H33 0.95
C34 H34 0.95
C35 C37 1.523(9)
C35 C36 1.534(8)
C35 C38 1.546(9)
C36 H36A 0.98
C36 H36B 0.98
C36 H36C 0.98
C37 H37A 0.98
C37 H37B 0.98
C37 H37C 0.98
C38 H38A 0.98
C38 H38B 0.98
C38 H38C 0.98
C101 C102 1.527(12)
C101 H10D 0.98
C101 H10E 0.98
C101 H10F 0.98
C102 C103 1.543(12)
C102 H10G 0.99
C102 H10H 0.99
C103 C104 1.543(13)
C103 H10I 0.99
C103 H10J 0.99
C104 C105 1.525(12)
C104 H10K 0.99
C104 H10L 0.99
C105 C106 1.483(13)
C105 H10M 0.99
C105 H10N 0.99
C106 H10O 0.98
C106 H10P 0.98
C106 H10Q 0.98

loop_
_geom_torsion_atom_site_label_1
_geom_torsion_atom_site_label_2
_geom_torsion_atom_site_label_3
_geom_torsion_atom_site_label_4
_geom_torsion
C18 Zr1 C1 C5 44.5(4)
Cl1 Zr1 C1 C5 -89.5(4)
Cl2 Zr1 C1 C5 167.9(4)
C4 Zr1 C1 C5 -38.5(4)
C19 Zr1 C1 C5 26.8(4)
C2 Zr1 C1 C5 -113.4(5)
C22 Zr1 C1 C5 77.6(4)
C3 Zr1 C1 C5 -78.7(4)
C20 Zr1 C1 C5 51.7(5)
C21 Zr1 C1 C5 84.6(4)
C18 Zr1 C1 C2 157.9(4)
Cl1 Zr1 C1 C2 23.9(4)
Cl2 Zr1 C1 C2 -78.7(3)
C5 Zr1 C1 C2 113.4(5)
C4 Zr1 C1 C2 74.9(4)
C19 Zr1 C1 C2 140.2(3)
C22 Zr1 C1 C2 -169.0(4)
C3 Zr1 C1 C2 34.7(3)
C20 Zr1 C1 C2 165.1(3)
C21 Zr1 C1 C2 -162.0(3)
C18 Zr1 C1 C6 -80.0(5)
Cl1 Zr1 C1 C6 146.0(4)
Cl2 Zr1 C1 C6 43.4(5)
C5 Zr1 C1 C6 -124.5(7)
C4 Zr1 C1 C6 -163.0(6)
C19 Zr1 C1 C6 -97.7(5)
C2 Zr1 C1 C6 122.1(6)
C22 Zr1 C1 C6 -46.9(5)
C3 Zr1 C1 C6 156.8(6)
C20 Zr1 C1 C6 -72.8(5)
C21 Zr1 C1 C6 -39.9(5)
C5 C1 C2 C3 -1.0(6)
C6 C1 C2 C3 173.1(5)
Zr1 C1 C2 C3 -66.0(4)
C5 C1 C2 Zr1 65.0(4)
C6 C1 C2 Zr1 -120.9(5)
C18 Zr1 C2 C3 94.7(4)
Cl1 Zr1 C2 C3 -45.4(4)
Cl2 Zr1 C2 C3 -143.0(3)
C5 Zr1 C2 C3 79.6(4)
C4 Zr1 C2 C3 37.4(3)
C1 Zr1 C2 C3 118.2(5)
C19 Zr1 C2 C3 63.1(5)
C22 Zr1 C2 C3 130.9(4)
C20 Zr1 C2 C3 75.4(9)
C21 Zr1 C2 C3 149.7(4)
C18 Zr1 C2 C1 -23.5(4)
Cl1 Zr1 C2 C1 -163.6(3)
Cl2 Zr1 C2 C1 98.7(3)
C5 Zr1 C2 C1 -38.6(3)
C4 Zr1 C2 C1 -80.9(4)
C19 Zr1 C2 C1 -55.1(5)
C22 Zr1 C2 C1 12.7(4)
C3 Zr1 C2 C1 -118.2(5)
C20 Zr1 C2 C1 -42.8(9)
C21 Zr1 C2 C1 31.5(5)
C1 C2 C3 C4 2.5(6)
Zr1 C2 C3 C4 -60.5(4)
C1 C2 C3 C7 -167.8(5)
Zr1 C2 C3 C7 129.2(6)
C1 C2 C3 Zr1 63.0(4)
C18 Zr1 C3 C2 -97.7(4)
Cl1 Zr1 C3 C2 136.9(3)
Cl2 Zr1 C3 C2 38.8(4)
C5 Zr1 C3 C2 -77.4(4)
C4 Zr1 C3 C2 -115.3(5)
C1 Zr1 C3 C2 -35.9(3)
C19 Zr1 C3 C2 -134.4(4)
C22 Zr1 C3 C2 -71.4(4)
C20 Zr1 C3 C2 -155.2(3)
C21 Zr1 C3 C2 -104.3(8)
C18 Zr1 C3 C4 17.6(4)
Cl1 Zr1 C3 C4 -107.8(4)
Cl2 Zr1 C3 C4 154.2(3)
C5 Zr1 C3 C4 38.0(4)
C1 Zr1 C3 C4 79.4(4)
C19 Zr1 C3 C4 -19.0(4)
C2 Zr1 C3 C4 115.3(5)
C22 Zr1 C3 C4 44.0(5)
C20 Zr1 C3 C4 -39.9(5)
C21 Zr1 C3 C4 11.0(9)
C18 Zr1 C3 C7 139.8(5)
Cl1 Zr1 C3 C7 14.4(5)
Cl2 Zr1 C3 C7 -83.7(5)
C5 Zr1 C3 C7 160.2(6)
C4 Zr1 C3 C7 122.2(7)
C1 Zr1 C3 C7 -158.4(6)
C19 Zr1 C3 C7 103.1(5)
C2 Zr1 C3 C7 -122.5(7)
C22 Zr1 C3 C7 166.1(5)
C20 Zr1 C3 C7 82.3(6)
C21 Zr1 C3 C7 133.2(7)
C2 C3 C4 C5 -3.1(6)
C7 C3 C4 C5 166.9(6)
Zr1 C3 C4 C5 -66.4(4)
C2 C3 C4 Zr1 63.3(4)
C7 C3 C4 Zr1 -126.7(6)
C18 Zr1 C4 C5 -48.1(3)
Cl1 Zr1 C4 C5 -173.0(3)
Cl2 Zr1 C4 C5 78.3(4)
C1 Zr1 C4 C5 38.2(3)
C19 Zr1 C4 C5 -82.4(4)
C2 Zr1 C4 C5 78.9(4)
C22 Zr1 C4 C5 -34.2(4)
C3 Zr1 C4 C5 115.1(5)
C20 Zr1 C4 C5 -90.7(4)
C21 Zr1 C4 C5 -60.9(4)
C18 Zr1 C4 C3 -163.2(4)
Cl1 Zr1 C4 C3 71.9(4)
Cl2 Zr1 C4 C3 -36.8(5)
C5 Zr1 C4 C3 -115.1(5)
C1 Zr1 C4 C3 -76.9(4)
C19 Zr1 C4 C3 162.5(4)
C2 Zr1 C4 C3 -36.2(4)
C22 Zr1 C4 C3 -149.3(4)
C20 Zr1 C4 C3 154.2(4)
C21 Zr1 C4 C3 -176.0(3)
C2 C1 C5 C4 -0.9(6)
C6 C1 C5 C4 -174.7(5)
Zr1 C1 C5 C4 67.5(4)
C2 C1 C5 C11 -160.1(5)
C6 C1 C5 C11 26.1(9)
Zr1 C1 C5 C11 -91.7(5)
C2 C1 C5 Zr1 -68.4(4)
C6 C1 C5 Zr1 117.8(6)
C3 C4 C5 C1 2.5(6)
Zr1 C4 C5 C1 -68.4(4)
C3 C4 C5 C11 161.3(5)
Zr1 C4 C5 C11 90.4(5)
C3 C4 C5 Zr1 70.9(4)
C18 Zr1 C5 C1 -125.7(4)
Cl1 Zr1 C5 C1 122.2(3)
Cl2 Zr1 C5 C1 -14.2(4)
C4 Zr1 C5 C1 113.3(5)
C19 Zr1 C5 C1 -154.5(4)
C2 Zr1 C5 C1 37.7(4)
C22 Zr1 C5 C1 -99.1(4)
C3 Zr1 C5 C1 76.8(4)
C20 Zr1 C5 C1 -143.5(4)
C21 Zr1 C5 C1 -110.8(4)
C18 Zr1 C5 C4 121.0(4)
Cl1 Zr1 C5 C4 8.9(4)
Cl2 Zr1 C5 C4 -127.5(3)
C1 Zr1 C5 C4 -113.3(5)
C19 Zr1 C5 C4 92.2(4)
C2 Zr1 C5 C4 -75.6(4)
C22 Zr1 C5 C4 147.6(4)
C3 Zr1 C5 C4 -36.6(3)
C20 Zr1 C5 C4 103.2(4)
C21 Zr1 C5 C4 135.9(3)
C18 Zr1 C5 C11 -3.1(3)
Cl1 Zr1 C5 C11 -115.2(3)
Cl2 Zr1 C5 C11 108.4(3)
C4 Zr1 C5 C11 -124.1(5)
C1 Zr1 C5 C11 122.6(6)
C19 Zr1 C5 C11 -31.9(4)
C2 Zr1 C5 C11 160.3(5)
C22 Zr1 C5 C11 23.5(4)
C3 Zr1 C5 C11 -160.6(5)
C20 Zr1 C5 C11 -20.9(4)
C21 Zr1 C5 C11 11.8(4)
C2 C3 C7 C9 -48.1(8)
C4 C3 C7 C9 143.9(6)
Zr1 C3 C7 C9 50.1(7)
C2 C3 C7 C10 -172.0(5)
C4 C3 C7 C10 19.9(8)
Zr1 C3 C7 C10 -73.9(6)
C2 C3 C7 C8 69.2(7)
C4 C3 C7 C8 -98.9(7)
Zr1 C3 C7 C8 167.3(4)
C1 C5 C11 C12 -153.3(5)
C4 C5 C11 C12 51.3(8)
Zr1 C5 C11 C12 128.2(4)
C1 C5 C11 C18 82.7(7)
C4 C5 C11 C18 -72.7(7)
Zr1 C5 C11 C18 4.2(5)
C18 C11 C12 C13 -46.1(8)
C5 C11 C12 C13 -163.0(6)
C18 C11 C12 C17 136.8(6)
C5 C11 C12 C17 19.9(9)
C17 C12 C13 C14 0.1(10)
C11 C12 C13 C14 -177.1(6)
C12 C13 C14 C15 -0.4(10)
C13 C14 C15 C16 0.5(11)
C14 C15 C16 C17 -0.4(10)
C15 C16 C17 C12 0.1(10)
C13 C12 C17 C16 0.0(10)
C11 C12 C17 C16 177.1(6)
C12 C11 C18 C19 -47.8(8)
C5 C11 C18 C19 78.3(7)
C12 C11 C18 C22 144.6(6)
C5 C11 C18 C22 -89.3(7)
C12 C11 C18 Zr1 -130.4(4)
C5 C11 C18 Zr1 -4.3(5)
Cl1 Zr1 C18 C19 -5.1(4)
Cl2 Zr1 C18 C19 128.4(3)
C5 Zr1 C18 C19 -122.2(4)
C4 Zr1 C18 C19 -93.0(4)
C1 Zr1 C18 C19 -149.3(4)
C2 Zr1 C18 C19 -136.7(3)
C22 Zr1 C18 C19 111.0(5)
C3 Zr1 C18 C19 -102.6(3)
C20 Zr1 C18 C19 37.0(3)
C21 Zr1 C18 C19 75.2(3)
Cl1 Zr1 C18 C22 -116.2(3)
Cl2 Zr1 C18 C22 17.3(4)
C5 Zr1 C18 C22 126.7(4)
C4 Zr1 C18 C22 155.9(4)
C1 Zr1 C18 C22 99.6(4)
C19 Zr1 C18 C22 -111.0(5)
C2 Zr1 C18 C22 112.3(3)
C3 Zr1 C18 C22 146.3(3)
C20 Zr1 C18 C22 -74.0(4)
C21 Zr1 C18 C22 -35.9(3)
Cl1 Zr1 C18 C11 120.2(3)
Cl2 Zr1 C18 C11 -106.3(3)
C5 Zr1 C18 C11 3.1(3)
C4 Zr1 C18 C11 32.3(4)
C1 Zr1 C18 C11 -24.0(4)
C19 Zr1 C18 C11 125.3(5)
C2 Zr1 C18 C11 -11.3(4)
C22 Zr1 C18 C11 -123.6(5)
C3 Zr1 C18 C11 22.7(4)
C20 Zr1 C18 C11 162.4(5)
C21 Zr1 C18 C11 -159.5(5)
C22 C18 C19 C31 177.6(6)
C11 C18 C19 C31 8.3(10)
Zr1 C18 C19 C31 103.0(6)
C22 C18 C19 C20 2.1(6)
C11 C18 C19 C20 -167.2(5)
Zr1 C18 C19 C20 -72.5(4)
C22 C18 C19 Zr1 74.6(4)
C11 C18 C19 Zr1 -94.7(5)
C18 Zr1 C19 C31 -129.6(6)
Cl1 Zr1 C19 C31 46.2(4)
Cl2 Zr1 C19 C31 151.7(3)
C5 Zr1 C19 C31 -82.4(4)
C4 Zr1 C19 C31 -48.2(4)
C1 Zr1 C19 C31 -97.2(4)
C2 Zr1 C19 C31 -68.8(5)
C22 Zr1 C19 C31 -168.9(5)
C3 Zr1 C19 C31 -38.0(5)
C20 Zr1 C19 C31 117.4(6)
C21 Zr1 C19 C31 151.8(5)
Cl1 Zr1 C19 C18 175.8(3)
Cl2 Zr1 C19 C18 -78.8(4)
C5 Zr1 C19 C18 47.1(3)
C4 Zr1 C19 C18 81.4(3)
C1 Zr1 C19 C18 32.4(4)
C2 Zr1 C19 C18 60.7(4)
C22 Zr1 C19 C18 -39.3(3)
C3 Zr1 C19 C18 91.6(4)
C20 Zr1 C19 C18 -113.0(5)
C21 Zr1 C19 C18 -78.6(4)
C18 Zr1 C19 C20 113.0(5)
Cl1 Zr1 C19 C20 -71.2(4)
Cl2 Zr1 C19 C20 34.3(5)
C5 Zr1 C19 C20 160.2(4)
C4 Zr1 C19 C20 -165.6(4)
C1 Zr1 C19 C20 145.5(4)
C2 Zr1 C19 C20 173.8(4)
C22 Zr1 C19 C20 73.7(4)
C3 Zr1 C19 C20 -155.4(4)
C21 Zr1 C19 C20 34.5(4)
C31 C19 C20 C34 4.0(8)
C18 C19 C20 C34 -179.8(5)
Zr1 C19 C20 C34 116.3(5)
C31 C19 C20 C21 -176.4(5)
C18 C19 C20 C21 -0.1(6)
Zr1 C19 C20 C21 -64.1(4)
C31 C19 C20 Zr1 -112.4(5)
C18 C19 C20 Zr1 63.9(4)
C18 Zr1 C20 C34 -150.5(5)
Cl1 Zr1 C20 C34 -4.2(4)
Cl2 Zr1 C20 C34 92.7(5)
C5 Zr1 C20 C34 -131.7(5)
C4 Zr1 C20 C34 -95.3(5)
C1 Zr1 C20 C34 -159.3(4)
C19 Zr1 C20 C34 -111.0(6)
C2 Zr1 C20 C34 -128.1(8)
C22 Zr1 C20 C34 167.3(5)
C3 Zr1 C20 C34 -73.1(5)
C21 Zr1 C20 C34 131.3(6)
C18 Zr1 C20 C21 78.3(4)
Cl1 Zr1 C20 C21 -135.5(3)
Cl2 Zr1 C20 C21 -38.5(4)
C5 Zr1 C20 C21 97.0(4)
C4 Zr1 C20 C21 133.4(3)
C1 Zr1 C20 C21 69.5(4)
C19 Zr1 C20 C21 117.8(6)
C2 Zr1 C20 C21 100.6(8)
C22 Zr1 C20 C21 36.0(3)
C3 Zr1 C20 C21 155.6(3)
C18 Zr1 C20 C19 -39.5(4)
Cl1 Zr1 C20 C19 106.7(4)
Cl2 Zr1 C20 C19 -156.3(4)
C5 Zr1 C20 C19 -20.8(4)
C4 Zr1 C20 C19 15.6(5)
C1 Zr1 C20 C19 -48.3(5)
C2 Zr1 C20 C19 -17.1(10)
C22 Zr1 C20 C19 -81.8(4)
C3 Zr1 C20 C19 37.8(5)
C21 Zr1 C20 C19 -117.8(6)
C34 C20 C21 C23 -0.1(11)
C19 C20 C21 C23 -179.7(6)
Zr1 C20 C21 C23 121.4(7)
C34 C20 C21 C22 177.7(6)
C19 C20 C21 C22 -1.9(6)
Zr1 C20 C21 C22 -60.9(4)
C34 C20 C21 Zr1 -121.5(7)
C19 C20 C21 Zr1 59.0(4)
C18 Zr1 C21 C23 150.1(6)
Cl1 Zr1 C21 C23 -85.8(5)
Cl2 Zr1 C21 C23 12.7(5)
C5 Zr1 C21 C23 134.3(5)
C4 Zr1 C21 C23 165.7(5)
C1 Zr1 C21 C23 98.2(5)
C19 Zr1 C21 C23 -167.2(6)
C2 Zr1 C21 C23 79.4(6)
C22 Zr1 C21 C23 111.7(7)
C3 Zr1 C21 C23 157.7(6)
C20 Zr1 C21 C23 -131.2(7)
C18 Zr1 C21 C20 -78.8(4)
Cl1 Zr1 C21 C20 45.3(3)
Cl2 Zr1 C21 C20 143.8(3)
C5 Zr1 C21 C20 -94.5(4)
C4 Zr1 C21 C20 -63.1(4)
C1 Zr1 C21 C20 -130.6(3)
C19 Zr1 C21 C20 -36.0(3)
C2 Zr1 C21 C20 -149.4(4)
C22 Zr1 C21 C20 -117.2(5)
C3 Zr1 C21 C20 -71.1(8)
C18 Zr1 C21 C22 38.4(3)
Cl1 Zr1 C21 C22 162.5(3)
Cl2 Zr1 C21 C22 -99.0(3)
C5 Zr1 C21 C22 22.6(4)
C4 Zr1 C21 C22 54.0(4)
C1 Zr1 C21 C22 -13.5(4)
C19 Zr1 C21 C22 81.1(4)
C2 Zr1 C21 C22 -32.3(5)
C3 Zr1 C21 C22 46.1(9)
C20 Zr1 C21 C22 117.2(5)
C23 C21 C22 C26 0.1(8)
C20 C21 C22 C26 -178.1(5)
Zr1 C21 C22 C26 117.5(5)
C23 C21 C22 C18 -178.6(5)
C20 C21 C22 C18 3.2(6)
Zr1 C21 C22 C18 -61.3(4)
C23 C21 C22 Zr1 -117.4(5)
C20 C21 C22 Zr1 64.5(4)
C19 C18 C22 C26 178.2(6)
C11 C18 C22 C26 -12.2(10)
Zr1 C18 C22 C26 -108.7(6)
C19 C18 C22 C21 -3.3(6)
C11 C18 C22 C21 166.3(5)
Zr1 C18 C22 C21 69.8(4)
C19 C18 C22 Zr1 -73.1(4)
C11 C18 C22 Zr1 96.4(5)
C18 Zr1 C22 C26 126.9(6)
Cl1 Zr1 C22 C26 -141.7(4)
Cl2 Zr1 C22 C26 -38.5(4)
C5 Zr1 C22 C26 83.2(5)
C4 Zr1 C22 C26 101.7(4)
C1 Zr1 C22 C26 50.0(4)
C19 Zr1 C22 C26 166.8(5)
C2 Zr1 C22 C26 43.1(5)
C3 Zr1 C22 C26 78.3(5)
C20 Zr1 C22 C26 -153.2(5)
C21 Zr1 C22 C26 -118.2(6)
C18 Zr1 C22 C21 -114.9(5)
Cl1 Zr1 C22 C21 -23.5(4)
Cl2 Zr1 C22 C21 79.6(3)
C5 Zr1 C22 C21 -158.6(4)
C4 Zr1 C22 C21 -140.1(3)
C1 Zr1 C22 C21 168.2(4)
C19 Zr1 C22 C21 -75.0(4)
C2 Zr1 C22 C21 161.3(3)
C3 Zr1 C22 C21 -163.6(3)
C20 Zr1 C22 C21 -35.0(3)
Cl1 Zr1 C22 C18 91.4(3)
Cl2 Zr1 C22 C18 -165.5(3)
C5 Zr1 C22 C18 -43.7(3)
C4 Zr1 C22 C18 -25.2(4)
C1 Zr1 C22 C18 -76.9(3)
C19 Zr1 C22 C18 39.8(3)
C2 Zr1 C22 C18 -83.8(4)
C3 Zr1 C22 C18 -48.7(4)
C20 Zr1 C22 C18 79.9(3)
C21 Zr1 C22 C18 114.9(5)
C20 C21 C23 C24 178.7(6)
C22 C21 C23 C24 1.1(8)
Zr1 C21 C23 C24 -81.5(7)
C21 C23 C24 C25 -2.2(9)
C23 C24 C25 C26 2.1(9)
C23 C24 C25 C27 179.0(5)
C24 C25 C26 C22 -0.8(8)
C27 C25 C26 C22 -177.6(5)
C21 C22 C26 C25 -0.2(8)
C18 C22 C26 C25 178.2(6)
Zr1 C22 C26 C25 94.3(6)
C26 C25 C27 C28 108.6(7)
C24 C25 C27 C28 -68.2(7)
C26 C25 C27 C30 -12.1(8)
C24 C25 C27 C30 171.1(5)
C26 C25 C27 C29 -133.1(6)
C24 C25 C27 C29 50.1(7)
C18 C19 C31 C32 -177.2(6)
C20 C19 C31 C32 -2.2(8)
Zr1 C19 C31 C32 -94.8(5)
C19 C31 C32 C33 -1.3(8)
C19 C31 C32 C35 178.3(5)
C31 C32 C33 C34 3.1(9)
C35 C32 C33 C34 -176.5(6)
C32 C33 C34 C20 -1.3(9)
C21 C20 C34 C33 178.2(6)
C19 C20 C34 C33 -2.3(8)
Zr1 C20 C34 C33 78.0(6)
C31 C32 C35 C37 -127.5(6)
C33 C32 C35 C37 52.1(7)
C31 C32 C35 C36 -6.6(8)
C33 C32 C35 C36 173.0(5)
C31 C32 C35 C38 112.0(6)
C33 C32 C35 C38 -68.5(7)
C101 C102 C103 C104 -176.9(8)
C102 C103 C104 C105 175.7(8)
C103 C104 C105 C106 69.7(13)
